data_7052322
loop_
_publ_author_name
'Emmanuel Deiters'
'V\'eronique Bulach'
'Mir Wais Hosseini'

_publ_section_title
;
 Porphyrin based metallamacrocycles
;
_journal_issue 9
_journal_name_full 'New Journal of Chemistry'
_journal_page_first 1289
_journal_paper_doi 10.1039/b606041m
_journal_volume 30
_journal_year 2006
_chemical_formula_moiety 'C84 H56 Hg2 I4 N12, 2(C H Cl3)'
_chemical_formula_sum 'C86 H58 Cl6 Hg2 I4 N12'
_chemical_formula_weight 2380.92
_chemical_name_systematic
;
?
;
_space_group_IT_number 2
_symmetry_cell_setting triclinic
_symmetry_space_group_name_Hall '-P 1'
_symmetry_space_group_name_H-M 'P -1'
_atom_sites_solution_hydrogens geom
_atom_sites_solution_primary direct
_atom_sites_solution_secondary difmap
_audit_creation_method SHELXL-97
_cell_angle_alpha 86.5920(10)
_cell_angle_beta 75.9920(10)
_cell_angle_gamma 85.8720(10)
_cell_formula_units_Z 1
_cell_length_a 9.8204(3)
_cell_length_b 12.4299(3)
_cell_length_c 17.7025(5)
_cell_measurement_reflns_used 9232
_cell_measurement_temperature 173(2)
_cell_measurement_theta_max 0.00
_cell_measurement_theta_min 0.00
_cell_volume 2089.21(10)
_computing_cell_refinement 'Bruker SMART'
_computing_data_collection 'Bruker SMART'
_computing_data_reduction 'Bruker SAINT'
_computing_molecular_graphics 'Bruker SHELXTL'
_computing_publication_material 'Bruker SHELXTL'
_computing_structure_refinement 'SHELXL-97 (Sheldrick, 1997)'
_computing_structure_solution 'SHELXS-97 (Sheldrick, 1990)'
_diffrn_ambient_temperature 173(2)
_diffrn_measured_fraction_theta_full 0.996
_diffrn_measured_fraction_theta_max 0.996
_diffrn_measurement_device_type 'CCD area detector'
_diffrn_measurement_method 'phi and omega scans'
_diffrn_radiation_monochromator graphite
_diffrn_radiation_source 'fine-focus sealed tube'
_diffrn_radiation_type MoK\a
_diffrn_radiation_wavelength 0.71073
_diffrn_reflns_av_R_equivalents 0.0496
_diffrn_reflns_av_sigmaI/netI 0.0614
_diffrn_reflns_limit_h_max 12
_diffrn_reflns_limit_h_min -12
_diffrn_reflns_limit_k_max 16
_diffrn_reflns_limit_k_min -14
_diffrn_reflns_limit_l_max 22
_diffrn_reflns_limit_l_min -22
_diffrn_reflns_number 32404
_diffrn_reflns_theta_full 27.48
_diffrn_reflns_theta_max 27.48
_diffrn_reflns_theta_min 2.37
_exptl_absorpt_coefficient_mu 5.392
_exptl_absorpt_correction_T_max 0.9545
_exptl_absorpt_correction_T_min 0.3845
_exptl_absorpt_correction_type multi-scan
_exptl_absorpt_process_details sadabs
_exptl_crystal_colour red
_exptl_crystal_density_diffrn 1.892
_exptl_crystal_density_meas ?
_exptl_crystal_density_method 'not measured'
_exptl_crystal_description plate
_exptl_crystal_F_000 1132
_exptl_crystal_size_max 0.20
_exptl_crystal_size_mid 0.19
_exptl_crystal_size_min 0.01
_refine_diff_density_max 3.344
_refine_diff_density_min -1.385
_refine_diff_density_rms 0.175
_refine_ls_extinction_method none
_refine_ls_goodness_of_fit_ref 1.080
_refine_ls_hydrogen_treatment constr
_refine_ls_matrix_type full
_refine_ls_number_parameters 496
_refine_ls_number_reflns 9545
_refine_ls_number_restraints 0
_refine_ls_restrained_S_all 1.080
_refine_ls_R_factor_all 0.0685
_refine_ls_R_factor_gt 0.0461
_refine_ls_shift/su_max 0.001
_refine_ls_shift/su_mean 0.000
_refine_ls_structure_factor_coef Fsqd
_refine_ls_weighting_details 'calc w=1/[\s^2^(Fo^2^)+(0.0615P)^2^+2.3753P] where P=(Fo^2^+2Fc^2^)/3'
_refine_ls_weighting_scheme calc
_refine_ls_wR_factor_gt 0.1140
_refine_ls_wR_factor_ref 0.1209
_reflns_number_gt 7255
_reflns_number_total 9545
_reflns_threshold_expression >2sigma(I)
_cod_data_source_file b606041m.txt
_cod_data_source_block e551a
_cod_depositor_comments
;
The following automatic conversions were performed:
'_symmetry_cell_setting' value 'Triclinic' changed to 'triclinic'
according to '/home/saulius/struct/CIF-dictionaries/cif_core.dic'
dictionary named 'cif_core.dic' version 2.4.1 from 2010-06-29.

Automatic conversion script
Id: cif_fix_enum 1527 2010-12-29 10:47:43Z saulius 

The following automatic conversions were performed:

'_exptl_crystal_density_meas' value 'none' was changed to '?' - the
value is perceived as not measured.

Automatic conversion script
Id: cif_fix_values 3008 2015-01-20 13:52:24Z robertas 
;
_cod_original_sg_symbol_H-M P-1
_cod_database_code 7052322

loop_
_symmetry_equiv_pos_as_xyz
'x, y, z'
'-x, -y, -z'

loop_
_atom_site_label
_atom_site_type_symbol
_atom_site_fract_x
_atom_site_fract_y
_atom_site_fract_z
_atom_site_U_iso_or_equiv
_atom_site_adp_type
_atom_site_occupancy
_atom_site_symmetry_multiplicity
_atom_site_calc_flag
_atom_site_refinement_flags
_atom_site_disorder_assembly
_atom_site_disorder_group
Hg1 Hg 0.87178(3) 0.48754(2) 0.393373(15) 0.02759(9) Uani 1 1 d . . .
I2 I 1.12794(5) 0.41908(4) 0.31507(3) 0.03585(13) Uani 1 1 d . . .
I3 I 0.70505(5) 0.66568(4) 0.42301(3) 0.03727(13) Uani 1 1 d . . .
N1 N 0.5764(5) -0.1617(4) 0.8954(3) 0.0188(10) Uani 1 1 d . . .
H1A H 0.6007 -0.0944 0.8884 0.023 Uiso 1 1 calc R . .
N2 N 0.6261(5) -0.0080(4) 0.7623(3) 0.0184(10) Uani 1 1 d . . .
N3 N 0.7763(5) 0.1222(4) 0.8435(3) 0.0174(10) Uani 1 1 d . . .
H3A H 0.7275 0.0645 0.8566 0.021 Uiso 1 1 calc R . .
N4 N 0.7053(5) -0.0206(4) 0.9808(3) 0.0174(10) Uani 1 1 d . . .
C1 C 0.5798(6) -0.2280(4) 0.9600(3) 0.0176(12) Uani 1 1 d . . .
C2 C 0.5372(6) -0.3327(5) 0.9469(4) 0.0229(13) Uani 1 1 d . . .
H2 H 0.5320 -0.3946 0.9814 0.027 Uiso 1 1 calc R . .
C3 C 0.5060(6) -0.3263(5) 0.8761(4) 0.0215(13) Uani 1 1 d . . .
H3 H 0.4747 -0.3829 0.8520 0.026 Uiso 1 1 calc R . .
C4 C 0.5291(6) -0.2178(4) 0.8443(4) 0.0191(12) Uani 1 1 d . . .
C5 C 0.5078(6) -0.1779(5) 0.7721(3) 0.0187(12) Uani 1 1 d . . .
C6 C 0.5490(6) -0.0783(5) 0.7350(4) 0.0204(12) Uani 1 1 d . . .
C7 C 0.5238(7) -0.0336(5) 0.6630(4) 0.0272(14) Uani 1 1 d . . .
H7 H 0.4704 -0.0644 0.6325 0.033 Uiso 1 1 calc R . .
C8 C 0.5876(7) 0.0584(5) 0.6459(4) 0.0282(15) Uani 1 1 d . . .
H8 H 0.5887 0.1044 0.6009 0.034 Uiso 1 1 calc R . .
C9 C 0.6554(6) 0.0766(5) 0.7077(3) 0.0207(12) Uani 1 1 d . . .
C10 C 0.7428(6) 0.1593(5) 0.7102(3) 0.0194(12) Uani 1 1 d . . .
C11 C 0.8019(6) 0.1762(4) 0.7723(3) 0.0184(12) Uani 1 1 d . . .
C12 C 0.8899(6) 0.2644(5) 0.7755(4) 0.0217(13) Uani 1 1 d . . .
H12 H 0.9243 0.3151 0.7341 0.026 Uiso 1 1 calc R . .
C13 C 0.9135(6) 0.2614(5) 0.8463(3) 0.0217(13) Uani 1 1 d . . .
H13 H 0.9690 0.3089 0.8643 0.026 Uiso 1 1 calc R . .
C14 C 0.8400(6) 0.1737(4) 0.8909(3) 0.0174(12) Uani 1 1 d . . .
C15 C 0.8286(6) 0.1474(4) 0.9712(3) 0.0162(11) Uani 1 1 d . . .
C16 C 0.7639(6) 0.0588(4) 1.0121(3) 0.0175(12) Uani 1 1 d . . .
C17 C 0.7526(6) 0.0297(5) 1.0935(3) 0.0200(12) Uani 1 1 d . . .
H17 H 0.7825 0.0709 1.1293 0.024 Uiso 1 1 calc R . .
C18 C 0.6925(6) -0.0661(4) 1.1102(3) 0.0198(12) Uani 1 1 d . . .
H18 H 0.6721 -0.1043 1.1594 0.024 Uiso 1 1 calc R . .
C19 C 0.6649(6) -0.0993(4) 1.0379(3) 0.0184(12) Uani 1 1 d . . .
C20 C 0.6150(6) -0.1993(4) 1.0272(3) 0.0168(12) Uani 1 1 d . . .
C21 C 0.4299(6) -0.2467(4) 0.7317(3) 0.0196(12) Uani 1 1 d . . .
C22 C 0.2947(6) -0.2733(4) 0.7678(3) 0.0193(12) Uani 1 1 d . . .
H22 H 0.2518 -0.2496 0.8185 0.023 Uiso 1 1 calc R . .
C23 C 0.2221(7) -0.3342(5) 0.7301(3) 0.0219(13) Uani 1 1 d . . .
H23 H 0.1295 -0.3518 0.7562 0.026 Uiso 1 1 calc R . .
N5 N 0.2758(5) -0.3700(4) 0.6583(3) 0.0239(11) Uani 1 1 d . . .
C24 C 0.4074(7) -0.3471(5) 0.6237(4) 0.0242(13) Uani 1 1 d . . .
H24 H 0.4481 -0.3740 0.5736 0.029 Uiso 1 1 calc R . .
C25 C 0.4887(7) -0.2854(5) 0.6574(4) 0.0238(13) Uani 1 1 d . . .
H25 H 0.5818 -0.2701 0.6305 0.029 Uiso 1 1 calc R . .
C26 C 0.7748(6) 0.2353(5) 0.6408(3) 0.0197(12) Uani 1 1 d . . .
C27 C 0.6702(6) 0.3093(5) 0.6229(3) 0.0215(13) Uani 1 1 d . . .
H27 H 0.5775 0.3113 0.6552 0.026 Uiso 1 1 calc R . .
C28 C 0.7032(7) 0.3784(5) 0.5588(4) 0.0260(14) Uani 1 1 d . . .
H28 H 0.6317 0.4279 0.5475 0.031 Uiso 1 1 calc R . .
N6 N 0.8327(5) 0.3790(4) 0.5112(3) 0.0229(11) Uani 1 1 d . . .
C29 C 0.9325(7) 0.3084(5) 0.5282(4) 0.0261(14) Uani 1 1 d . . .
H29 H 1.0243 0.3075 0.4948 0.031 Uiso 1 1 calc R . .
C30 C 0.9072(6) 0.2380(5) 0.5915(3) 0.0225(13) Uani 1 1 d . . .
H30 H 0.9814 0.1905 0.6018 0.027 Uiso 1 1 calc R . .
C31 C 0.8944(6) 0.2216(5) 1.0142(3) 0.0182(12) Uani 1 1 d . . .
C32 C 0.8495(7) 0.3314(5) 1.0174(4) 0.0250(14) Uani 1 1 d . . .
H32 H 0.7767 0.3585 0.9933 0.030 Uiso 1 1 calc R . .
C33 C 0.9130(7) 0.4006(5) 1.0566(4) 0.0295(15) Uani 1 1 d . . .
H33 H 0.8839 0.4752 1.0585 0.035 Uiso 1 1 calc R . .
C34 C 1.0173(8) 0.3611(6) 1.0925(4) 0.0379(19) Uani 1 1 d . . .
H34 H 1.0609 0.4087 1.1181 0.045 Uiso 1 1 calc R . .
C35 C 1.0581(7) 0.2541(6) 1.0912(4) 0.0327(16) Uani 1 1 d . . .
H35 H 1.1281 0.2273 1.1175 0.039 Uiso 1 1 calc R . .
C36 C 0.9986(6) 0.1830(5) 1.0519(4) 0.0224(13) Uani 1 1 d . . .
H36 H 1.0289 0.1087 1.0509 0.027 Uiso 1 1 calc R . .
C37 C 0.6022(6) -0.2818(4) 1.0937(3) 0.0170(12) Uani 1 1 d . . .
C38 C 0.4749(6) -0.3275(5) 1.1274(4) 0.0222(13) Uani 1 1 d . . .
H38 H 0.3948 -0.3077 1.1074 0.027 Uiso 1 1 calc R . .
C39 C 0.4640(7) -0.4020(5) 1.1905(4) 0.0265(14) Uani 1 1 d . . .
H39 H 0.3766 -0.4321 1.2136 0.032 Uiso 1 1 calc R . .
C40 C 0.5801(8) -0.4318(5) 1.2190(4) 0.0299(15) Uani 1 1 d . . .
H40 H 0.5728 -0.4831 1.2616 0.036 Uiso 1 1 calc R . .
C41 C 0.7061(7) -0.3883(5) 1.1868(4) 0.0278(14) Uani 1 1 d . . .
H41 H 0.7851 -0.4082 1.2077 0.033 Uiso 1 1 calc R . .
C42 C 0.7192(7) -0.3142(5) 1.1227(4) 0.0242(13) Uani 1 1 d . . .
H42 H 0.8078 -0.2863 1.0992 0.029 Uiso 1 1 calc R . .
C43 C 0.0416(12) 0.8785(8) 0.6381(6) 0.070(3) Uani 1 1 d . . .
H43 H 0.0391 0.7993 0.6518 0.084 Uiso 1 1 calc R . .
Cl1 Cl 0.0337(5) 0.9455(4) 0.7222(2) 0.143(2) Uani 1 1 d . . .
Cl2 Cl -0.0927(3) 0.9150(2) 0.59480(18) 0.0802(8) Uani 1 1 d . . .
Cl3 Cl 0.2079(3) 0.9026(3) 0.57000(19) 0.0949(10) Uani 1 1 d . . .

loop_
_atom_site_aniso_label
_atom_site_aniso_U_11
_atom_site_aniso_U_22
_atom_site_aniso_U_33
_atom_site_aniso_U_23
_atom_site_aniso_U_13
_atom_site_aniso_U_12
Hg1 0.03212(16) 0.03142(14) 0.01972(15) 0.00605(9) -0.00689(11) -0.00862(10)
I2 0.0263(2) 0.0448(3) 0.0337(3) 0.0065(2) -0.0016(2) -0.00938(19)
I3 0.0303(3) 0.0406(3) 0.0411(3) -0.0011(2) -0.0093(2) -0.00076(19)
N1 0.023(3) 0.020(2) 0.015(3) 0.0041(19) -0.007(2) -0.0055(19)
N2 0.016(3) 0.022(2) 0.017(3) 0.0069(19) -0.004(2) -0.0069(19)
N3 0.020(3) 0.018(2) 0.014(3) 0.0068(18) -0.004(2) -0.0061(19)
N4 0.015(2) 0.019(2) 0.018(3) 0.0044(19) -0.004(2) -0.0041(18)
C1 0.016(3) 0.019(3) 0.017(3) 0.003(2) -0.002(2) -0.004(2)
C2 0.026(3) 0.020(3) 0.023(3) 0.005(2) -0.006(3) -0.005(2)
C3 0.023(3) 0.023(3) 0.020(3) 0.004(2) -0.007(3) -0.009(2)
C4 0.016(3) 0.023(3) 0.018(3) 0.003(2) -0.003(3) -0.007(2)
C5 0.016(3) 0.026(3) 0.014(3) 0.000(2) -0.003(2) -0.005(2)
C6 0.019(3) 0.027(3) 0.017(3) 0.001(2) -0.006(3) -0.005(2)
C7 0.033(4) 0.036(3) 0.018(3) 0.008(3) -0.014(3) -0.016(3)
C8 0.038(4) 0.038(3) 0.014(3) 0.012(3) -0.017(3) -0.014(3)
C9 0.020(3) 0.028(3) 0.013(3) 0.006(2) -0.004(3) -0.006(2)
C10 0.017(3) 0.027(3) 0.013(3) 0.005(2) -0.002(2) -0.001(2)
C11 0.017(3) 0.021(3) 0.017(3) 0.004(2) -0.002(2) -0.004(2)
C12 0.018(3) 0.022(3) 0.024(3) 0.008(2) -0.002(3) -0.012(2)
C13 0.022(3) 0.029(3) 0.015(3) 0.005(2) -0.006(3) -0.010(2)
C14 0.014(3) 0.023(3) 0.015(3) 0.004(2) -0.003(2) -0.006(2)
C15 0.014(3) 0.020(3) 0.014(3) 0.002(2) -0.002(2) -0.002(2)
C16 0.017(3) 0.024(3) 0.010(3) 0.002(2) -0.001(2) -0.001(2)
C17 0.021(3) 0.028(3) 0.009(3) -0.002(2) -0.002(2) -0.001(2)
C18 0.023(3) 0.025(3) 0.010(3) 0.005(2) -0.002(3) -0.004(2)
C19 0.017(3) 0.023(3) 0.015(3) 0.004(2) -0.004(2) -0.001(2)
C20 0.019(3) 0.018(3) 0.014(3) 0.005(2) -0.004(2) -0.004(2)
C21 0.023(3) 0.021(3) 0.018(3) 0.004(2) -0.010(3) -0.004(2)
C22 0.018(3) 0.025(3) 0.011(3) 0.000(2) 0.003(2) -0.003(2)
C23 0.023(3) 0.028(3) 0.014(3) 0.003(2) -0.002(3) -0.007(2)
N5 0.025(3) 0.030(3) 0.018(3) 0.001(2) -0.007(2) -0.010(2)
C24 0.028(4) 0.033(3) 0.013(3) -0.004(2) -0.004(3) -0.005(3)
C25 0.022(3) 0.036(3) 0.013(3) 0.005(2) -0.004(3) -0.007(3)
C26 0.022(3) 0.025(3) 0.014(3) 0.002(2) -0.007(3) -0.008(2)
C27 0.021(3) 0.028(3) 0.014(3) 0.003(2) -0.002(3) -0.006(2)
C28 0.033(4) 0.028(3) 0.017(3) 0.004(2) -0.009(3) 0.002(3)
N6 0.026(3) 0.029(3) 0.015(3) 0.005(2) -0.007(2) -0.007(2)
C29 0.021(3) 0.037(3) 0.020(3) 0.005(3) -0.004(3) -0.006(3)
C30 0.021(3) 0.031(3) 0.015(3) 0.008(2) -0.006(3) -0.002(2)
C31 0.017(3) 0.029(3) 0.007(3) 0.002(2) 0.002(2) -0.006(2)
C32 0.030(4) 0.022(3) 0.017(3) 0.004(2) 0.006(3) -0.006(2)
C33 0.043(4) 0.031(3) 0.013(3) 0.001(3) 0.003(3) -0.021(3)
C34 0.039(4) 0.053(4) 0.021(4) -0.011(3) 0.006(3) -0.034(4)
C35 0.014(3) 0.065(5) 0.018(4) 0.004(3) 0.003(3) -0.018(3)
C36 0.015(3) 0.036(3) 0.016(3) 0.002(2) -0.002(3) -0.005(2)
C37 0.020(3) 0.018(3) 0.014(3) 0.002(2) -0.006(2) -0.003(2)
C38 0.021(3) 0.023(3) 0.021(3) 0.001(2) -0.003(3) 0.000(2)
C39 0.025(3) 0.025(3) 0.025(4) 0.004(3) 0.003(3) -0.007(2)
C40 0.047(4) 0.026(3) 0.014(3) 0.011(2) -0.006(3) -0.002(3)
C41 0.030(4) 0.036(3) 0.018(3) 0.011(3) -0.011(3) 0.001(3)
C42 0.026(3) 0.026(3) 0.021(3) 0.004(2) -0.007(3) -0.002(2)
C43 0.104(8) 0.050(5) 0.062(7) -0.002(4) -0.039(6) 0.024(5)
Cl1 0.198(4) 0.160(4) 0.072(2) -0.039(2) -0.058(3) 0.111(3)
Cl2 0.0697(18) 0.0799(18) 0.086(2) -0.0084(15) -0.0155(15) 0.0216(14)
Cl3 0.0633(19) 0.145(3) 0.080(2) -0.009(2) -0.0215(16) -0.0133(18)

loop_
_atom_type_symbol
_atom_type_description
_atom_type_scat_dispersion_real
_atom_type_scat_dispersion_imag
_atom_type_scat_source
C C 0.0033 0.0016 'International Tables Vol C Tables 4.2.6.8 and 6.1.1.4'
H H 0.0000 0.0000 'International Tables Vol C Tables 4.2.6.8 and 6.1.1.4'
N N 0.0061 0.0033 'International Tables Vol C Tables 4.2.6.8 and 6.1.1.4'
Cl Cl 0.1484 0.1585 'International Tables Vol C Tables 4.2.6.8 and 6.1.1.4'
I I -0.4742 1.8119 'International Tables Vol C Tables 4.2.6.8 and 6.1.1.4'
Hg Hg -2.3894 9.2266 'International Tables Vol C Tables 4.2.6.8 and 6.1.1.4'

loop_
_geom_angle_atom_site_label_1
_geom_angle_atom_site_label_2
_geom_angle_atom_site_label_3
_geom_angle
_geom_angle_site_symmetry_1
_geom_angle_site_symmetry_3
_geom_angle_publ_flag
N6 Hg1 N5 89.57(17) . 2_656 ?
N6 Hg1 I3 106.61(13) . . ?
N5 Hg1 I3 102.13(12) 2_656 . ?
N6 Hg1 I2 103.90(13) . . ?
N5 Hg1 I2 100.55(12) 2_656 . ?
I3 Hg1 I2 141.784(18) . . ?
C4 N1 C1 108.4(5) . . ?
C4 N1 H1A 125.8 . . ?
C1 N1 H1A 125.8 . . ?
C6 N2 C9 107.8(5) . . ?
C11 N3 C14 108.1(5) . . ?
C11 N3 H3A 125.9 . . ?
C14 N3 H3A 125.9 . . ?
C19 N4 C16 108.1(5) . . ?
N1 C1 C20 126.3(5) . . ?
N1 C1 C2 108.2(5) . . ?
C20 C1 C2 125.5(5) . . ?
C3 C2 C1 107.3(5) . . ?
C3 C2 H2 126.3 . . ?
C1 C2 H2 126.3 . . ?
C2 C3 C4 107.4(5) . . ?
C2 C3 H3 126.3 . . ?
C4 C3 H3 126.3 . . ?
N1 C4 C5 126.0(5) . . ?
N1 C4 C3 108.7(5) . . ?
C5 C4 C3 125.3(5) . . ?
C4 C5 C6 126.1(5) . . ?
C4 C5 C21 116.9(5) . . ?
C6 C5 C21 116.9(5) . . ?
N2 C6 C5 124.3(5) . . ?
N2 C6 C7 108.2(5) . . ?
C5 C6 C7 127.4(5) . . ?
C8 C7 C6 108.4(5) . . ?
C8 C7 H7 125.8 . . ?
C6 C7 H7 125.8 . . ?
C7 C8 C9 108.1(5) . . ?
C7 C8 H8 126.0 . . ?
C9 C8 H8 126.0 . . ?
N2 C9 C10 125.4(5) . . ?
N2 C9 C8 107.4(5) . . ?
C10 C9 C8 127.1(5) . . ?
C11 C10 C9 125.3(5) . . ?
C11 C10 C26 117.7(5) . . ?
C9 C10 C26 117.0(5) . . ?
N3 C11 C10 127.0(5) . . ?
N3 C11 C12 107.6(5) . . ?
C10 C11 C12 125.0(5) . . ?
C13 C12 C11 107.9(5) . . ?
C13 C12 H12 126.0 . . ?
C11 C12 H12 126.0 . . ?
C12 C13 C14 108.0(5) . . ?
C12 C13 H13 126.0 . . ?
C14 C13 H13 126.0 . . ?
N3 C14 C15 125.3(5) . . ?
N3 C14 C13 108.4(5) . . ?
C15 C14 C13 126.3(5) . . ?
C16 C15 C14 125.4(5) . . ?
C16 C15 C31 118.1(5) . . ?
C14 C15 C31 116.5(5) . . ?
N4 C16 C15 125.7(5) . . ?
N4 C16 C17 107.8(5) . . ?
C15 C16 C17 126.4(5) . . ?
C18 C17 C16 108.7(5) . . ?
C18 C17 H17 125.6 . . ?
C16 C17 H17 125.6 . . ?
C17 C18 C19 106.5(5) . . ?
C17 C18 H18 126.8 . . ?
C19 C18 H18 126.8 . . ?
N4 C19 C20 125.7(5) . . ?
N4 C19 C18 108.8(5) . . ?
C20 C19 C18 125.4(5) . . ?
C1 C20 C19 125.3(5) . . ?
C1 C20 C37 117.9(5) . . ?
C19 C20 C37 116.8(5) . . ?
C22 C21 C25 117.5(5) . . ?
C22 C21 C5 119.9(5) . . ?
C25 C21 C5 122.5(5) . . ?
C23 C22 C21 120.0(5) . . ?
C23 C22 H22 120.0 . . ?
C21 C22 H22 120.0 . . ?
N5 C23 C22 123.2(6) . . ?
N5 C23 H23 118.4 . . ?
C22 C23 H23 118.4 . . ?
C24 N5 C23 117.3(5) . . ?
C24 N5 Hg1 125.6(4) . 2_656 ?
C23 N5 Hg1 116.8(4) . 2_656 ?
N5 C24 C25 123.3(6) . . ?
N5 C24 H24 118.3 . . ?
C25 C24 H24 118.3 . . ?
C24 C25 C21 118.6(6) . . ?
C24 C25 H25 120.7 . . ?
C21 C25 H25 120.7 . . ?
C30 C26 C27 116.7(5) . . ?
C30 C26 C10 122.2(5) . . ?
C27 C26 C10 121.1(5) . . ?
C28 C27 C26 119.6(6) . . ?
C28 C27 H27 120.2 . . ?
C26 C27 H27 120.2 . . ?
N6 C28 C27 122.6(6) . . ?
N6 C28 H28 118.7 . . ?
C27 C28 H28 118.7 . . ?
C28 N6 C29 117.8(5) . . ?
C28 N6 Hg1 119.8(4) . . ?
C29 N6 Hg1 122.0(4) . . ?
N6 C29 C30 122.6(6) . . ?
N6 C29 H29 118.7 . . ?
C30 C29 H29 118.7 . . ?
C29 C30 C26 120.6(6) . . ?
C29 C30 H30 119.7 . . ?
C26 C30 H30 119.7 . . ?
C36 C31 C32 119.3(6) . . ?
C36 C31 C15 121.0(5) . . ?
C32 C31 C15 119.7(5) . . ?
C31 C32 C33 119.4(6) . . ?
C31 C32 H32 120.3 . . ?
C33 C32 H32 120.3 . . ?
C34 C33 C32 120.4(6) . . ?
C34 C33 H33 119.8 . . ?
C32 C33 H33 119.8 . . ?
C35 C34 C33 120.2(6) . . ?
C35 C34 H34 119.9 . . ?
C33 C34 H34 119.9 . . ?
C34 C35 C36 121.0(7) . . ?
C34 C35 H35 119.5 . . ?
C36 C35 H35 119.5 . . ?
C31 C36 C35 119.7(6) . . ?
C31 C36 H36 120.1 . . ?
C35 C36 H36 120.1 . . ?
C42 C37 C38 118.7(5) . . ?
C42 C37 C20 120.0(5) . . ?
C38 C37 C20 121.3(5) . . ?
C37 C38 C39 120.6(6) . . ?
C37 C38 H38 119.7 . . ?
C39 C38 H38 119.7 . . ?
C40 C39 C38 119.8(6) . . ?
C40 C39 H39 120.1 . . ?
C38 C39 H39 120.1 . . ?
C41 C40 C39 120.6(6) . . ?
C41 C40 H40 119.7 . . ?
C39 C40 H40 119.7 . . ?
C40 C41 C42 120.3(6) . . ?
C40 C41 H41 119.9 . . ?
C42 C41 H41 119.9 . . ?
C37 C42 C41 120.0(6) . . ?
C37 C42 H42 120.0 . . ?
C41 C42 H42 120.0 . . ?
Cl2 C43 Cl1 114.1(5) . . ?
Cl2 C43 Cl3 109.6(6) . . ?
Cl1 C43 Cl3 108.5(6) . . ?
Cl2 C43 H43 108.2 . . ?
Cl1 C43 H43 108.2 . . ?
Cl3 C43 H43 108.2 . . ?

loop_
_geom_bond_atom_site_label_1
_geom_bond_atom_site_label_2
_geom_bond_distance
_geom_bond_site_symmetry_2
_geom_bond_publ_flag
Hg1 N6 2.382(5) . ?
Hg1 N5 2.485(5) 2_656 ?
Hg1 I3 2.6570(5) . ?
Hg1 I2 2.6679(5) . ?
N1 C4 1.359(7) . ?
N1 C1 1.375(7) . ?
N1 H1A 0.8800 . ?
N2 C6 1.377(7) . ?
N2 C9 1.382(7) . ?
N3 C11 1.369(7) . ?
N3 C14 1.370(7) . ?
N3 H3A 0.8800 . ?
N4 C19 1.371(7) . ?
N4 C16 1.383(7) . ?
C1 C20 1.389(8) . ?
C1 C2 1.444(8) . ?
C2 C3 1.357(8) . ?
C2 H2 0.9500 . ?
C3 C4 1.443(8) . ?
C3 H3 0.9500 . ?
C4 C5 1.400(8) . ?
C5 C6 1.406(8) . ?
C5 C21 1.503(8) . ?
C6 C7 1.430(8) . ?
C7 C8 1.328(9) . ?
C7 H7 0.9500 . ?
C8 C9 1.447(8) . ?
C8 H8 0.9500 . ?
C9 C10 1.395(8) . ?
C10 C11 1.393(8) . ?
C10 C26 1.490(8) . ?
C11 C12 1.456(8) . ?
C12 C13 1.327(8) . ?
C12 H12 0.9500 . ?
C13 C14 1.438(8) . ?
C13 H13 0.9500 . ?
C14 C15 1.419(8) . ?
C15 C16 1.387(8) . ?
C15 C31 1.502(8) . ?
C16 C17 1.443(8) . ?
C17 C18 1.353(8) . ?
C17 H17 0.9500 . ?
C18 C19 1.460(8) . ?
C18 H18 0.9500 . ?
C19 C20 1.407(8) . ?
C20 C37 1.502(8) . ?
C21 C22 1.382(8) . ?
C21 C25 1.401(8) . ?
C22 C23 1.376(8) . ?
C22 H22 0.9500 . ?
C23 N5 1.341(8) . ?
C23 H23 0.9500 . ?
N5 C24 1.333(8) . ?
N5 Hg1 2.485(5) 2_656 ?
C24 C25 1.398(8) . ?
C24 H24 0.9500 . ?
C25 H25 0.9500 . ?
C26 C30 1.381(9) . ?
C26 C27 1.410(8) . ?
C27 C28 1.370(9) . ?
C27 H27 0.9500 . ?
C28 N6 1.345(8) . ?
C28 H28 0.9500 . ?
N6 C29 1.345(8) . ?
C29 C30 1.365(8) . ?
C29 H29 0.9500 . ?
C30 H30 0.9500 . ?
C31 C36 1.395(8) . ?
C31 C32 1.403(8) . ?
C32 C33 1.403(9) . ?
C32 H32 0.9500 . ?
C33 C34 1.378(10) . ?
C33 H33 0.9500 . ?
C34 C35 1.361(10) . ?
C34 H34 0.9500 . ?
C35 C36 1.396(9) . ?
C35 H35 0.9500 . ?
C36 H36 0.9500 . ?
C37 C42 1.393(8) . ?
C37 C38 1.394(8) . ?
C38 C39 1.397(9) . ?
C38 H38 0.9500 . ?
C39 C40 1.374(9) . ?
C39 H39 0.9500 . ?
C40 C41 1.366(10) . ?
C40 H40 0.9500 . ?
C41 C42 1.404(8) . ?
C41 H41 0.9500 . ?
C42 H42 0.9500 . ?
C43 Cl2 1.701(10) . ?
C43 Cl1 1.731(10) . ?
C43 Cl3 1.813(12) . ?
C43 H43 1.0000 . ?
